data_2019753
loop_
_publ_author_name
'Bats, Jan W.'
'Ma, Kuangbiao'
'Lerner, Hans-Wolfram'

_publ_section_title
;
 Four (2,2'-bipyridyl)(ferrocenyl)boronium derivatives
;
_journal_issue 1
_journal_name_full 'Acta Crystallographica Section C'
_journal_page_first
;
;
_journal_paper_doi 10.1107/S2053229614025406
_journal_volume 71
_journal_year 2015
_chemical_formula_iupac '[Fe (C5 H5) (C19 H22 B N3)] Br'
_chemical_formula_moiety 'C24 H27 B Fe N3 +, Br -'
_chemical_formula_sum 'C24 H27 B Br Fe N3'
_chemical_formula_weight 504.06
_chemical_name_systematic
;
(2,2'-Bipyridyl)(<i>tert</i>-butylamino)(ferrocenyl)boronium bromide
;
_space_group_IT_number 2
_symmetry_cell_setting triclinic
_symmetry_space_group_name_Hall '-P 1'
_symmetry_space_group_name_H-M 'P -1'
_atom_sites_solution_hydrogens geom
_atom_sites_solution_primary direct
_atom_sites_solution_secondary difmap
_audit_creation_method SHELXL-97
_cell_angle_alpha 96.99(2)
_cell_angle_beta 98.218(18)
_cell_angle_gamma 98.624(17)
_cell_formula_units_Z 2
_cell_length_a 7.2461(13)
_cell_length_b 8.849(2)
_cell_length_c 17.900(3)
_cell_measurement_reflns_used 83
_cell_measurement_temperature 145(2)
_cell_measurement_theta_max 23
_cell_measurement_theta_min 3
_cell_volume 1111.1(4)
_computing_cell_refinement
;
SMART (Siemens, 1995)
;
_computing_data_collection
;
SMART (Siemens, 1995)
;
_computing_data_reduction
;
SAINT (Siemens, 1995)
;
_computing_molecular_graphics
;
SHELXTL (Sheldrick, 2008)
;
_computing_publication_material
;
SHELXL97 (Sheldrick, 2008)
;
_computing_structure_refinement
;
SHELXL97 (Sheldrick, 2008)
;
_computing_structure_solution
;
SHELXS97 (Sheldrick, 2008)
;
_diffrn_ambient_temperature 145(2)
_diffrn_measured_fraction_theta_full 0.993
_diffrn_measured_fraction_theta_max 0.993
_diffrn_measurement_device_type Siemens_SMART_1K_CCD
_diffrn_measurement_method \w
_diffrn_radiation_monochromator graphite
_diffrn_radiation_source 'normal-focus sealed tube'
_diffrn_radiation_type MoK\a
_diffrn_radiation_wavelength 0.71073
_diffrn_reflns_av_R_equivalents 0.0586
_diffrn_reflns_av_sigmaI/netI 0.0741
_diffrn_reflns_limit_h_max 9
_diffrn_reflns_limit_h_min -9
_diffrn_reflns_limit_k_max 11
_diffrn_reflns_limit_k_min -11
_diffrn_reflns_limit_l_max 22
_diffrn_reflns_limit_l_min -22
_diffrn_reflns_number 12467
_diffrn_reflns_theta_full 26.50
_diffrn_reflns_theta_max 26.50
_diffrn_reflns_theta_min 2.32
_diffrn_standards_decay_% 0.0
_diffrn_standards_interval_time 1200
_diffrn_standards_number 223
_exptl_absorpt_coefficient_mu 2.493
_exptl_absorpt_correction_T_max 0.883
_exptl_absorpt_correction_T_min 0.650
_exptl_absorpt_correction_type multi-scan
_exptl_absorpt_process_details
;
(SADABS; Sheldrick, 2000)
;
_exptl_crystal_colour dark_red
_exptl_crystal_density_diffrn 1.507
_exptl_crystal_density_method 'not measured'
_exptl_crystal_description plate
_exptl_crystal_F_000 516
_exptl_crystal_size_max 0.40
_exptl_crystal_size_mid 0.30
_exptl_crystal_size_min 0.05
_refine_diff_density_max 0.806
_refine_diff_density_min -0.540
_refine_ls_extinction_method none
_refine_ls_goodness_of_fit_ref 1.043
_refine_ls_hydrogen_treatment mixed
_refine_ls_matrix_type full
_refine_ls_number_parameters 277
_refine_ls_number_reflns 4566
_refine_ls_number_restraints 0
_refine_ls_restrained_S_all 1.043
_refine_ls_R_factor_all 0.0714
_refine_ls_R_factor_gt 0.0430
_refine_ls_shift/su_max 0.001
_refine_ls_shift/su_mean 0.000
_refine_ls_structure_factor_coef Fsqd
_refine_ls_weighting_details 'calc w=1/[\s^2^(Fo^2^)+(0.038P)^2^+0.1P] where P=(Fo^2^+2Fc^2^)/3'
_refine_ls_weighting_scheme calc
_refine_ls_wR_factor_gt 0.0897
_refine_ls_wR_factor_ref 0.0988
_reflns_number_gt 3360
_reflns_number_total 4566
_reflns_threshold_expression I>2\s(I)
_cod_data_source_file lg3150sup1.cif
_cod_data_source_block IIa
_cod_original_cell_volume 1111.0(4)
_cod_database_code 2019753
_cod_database_fobs_code 2019753

loop_
_symmetry_equiv_pos_as_xyz
'x, y, z'
'-x, -y, -z'

loop_
_atom_site_type_symbol
_atom_site_label
_atom_site_fract_x
_atom_site_fract_y
_atom_site_fract_z
_atom_site_U_iso_or_equiv
_atom_site_adp_type
_atom_site_calc_flag
_atom_site_refinement_flags
_atom_site_occupancy
_atom_site_symmetry_multiplicity
Br Br1 0.68933(6) 0.14451(5) 0.38046(2) 0.03041(13) Uani d . 1 1
Fe Fe1 0.57418(7) 0.23151(6) 0.90430(3) 0.01711(14) Uani d . 1 1
N N1 0.7404(4) 0.2687(3) 0.70167(14) 0.0158(6) Uani d . 1 1
N N2 0.4714(4) 0.3802(3) 0.66330(15) 0.0177(6) Uani d . 1 1
N N3 0.6970(4) 0.5284(3) 0.78342(16) 0.0196(7) Uani d . 1 1
H H3B 0.711(5) 0.537(4) 0.829(2) 0.023 Uiso d . 1 1
C C1 0.8952(5) 0.2227(4) 0.73526(19) 0.0196(8) Uani d . 1 1
H H1A 0.9396 0.2558 0.7881 0.024 Uiso calc R 1 1
C C2 0.9919(5) 0.1271(4) 0.69376(19) 0.0222(8) Uani d . 1 1
H H2A 1.1015 0.0946 0.7181 0.027 Uiso calc R 1 1
C C3 0.9272(5) 0.0798(4) 0.6168(2) 0.0248(8) Uani d . 1 1
H H3A 0.9927 0.0151 0.5878 0.030 Uiso calc R 1 1
C C4 0.7662(5) 0.1271(4) 0.58212(19) 0.0228(8) Uani d . 1 1
H H4A 0.7199 0.0961 0.5292 0.027 Uiso calc R 1 1
C C5 0.6753(5) 0.2205(4) 0.62660(18) 0.0186(8) Uani d . 1 1
C C6 0.5064(5) 0.2871(4) 0.60302(19) 0.0199(8) Uani d . 1 1
C C7 0.3950(5) 0.2681(4) 0.53240(19) 0.0253(9) Uani d . 1 1
H H7A 0.4223 0.2042 0.4901 0.030 Uiso calc R 1 1
C C8 0.2420(5) 0.3449(5) 0.5249(2) 0.0286(9) Uani d . 1 1
H H8A 0.1585 0.3299 0.4776 0.034 Uiso calc R 1 1
C C9 0.2105(5) 0.4432(5) 0.5858(2) 0.0282(9) Uani d . 1 1
H H9A 0.1083 0.4990 0.5803 0.034 Uiso calc R 1 1
C C10 0.3289(5) 0.4597(4) 0.6548(2) 0.0235(8) Uani d . 1 1
H H10A 0.3090 0.5285 0.6969 0.028 Uiso calc R 1 1
C C11 0.4903(5) 0.2766(4) 0.79451(17) 0.0164(7) Uani d . 1 1
C C12 0.4679(5) 0.1141(4) 0.79658(18) 0.0196(8) Uani d . 1 1
H H12A 0.5259 0.0435 0.7673 0.024 Uiso calc R 1 1
C C13 0.3451(5) 0.0740(4) 0.84933(19) 0.0233(8) Uani d . 1 1
H H13A 0.3078 -0.0266 0.8614 0.028 Uiso calc R 1 1
C C14 0.2888(5) 0.2118(4) 0.88045(19) 0.0230(8) Uani d . 1 1
H H14A 0.2074 0.2201 0.9174 0.028 Uiso calc R 1 1
C C15 0.3756(5) 0.3353(4) 0.84674(18) 0.0206(8) Uani d . 1 1
H H15A 0.3604 0.4402 0.8571 0.025 Uiso calc R 1 1
C C16 0.8483(5) 0.3380(4) 0.94199(19) 0.0217(8) Uani d . 1 1
H H16A 0.9255 0.4002 0.9149 0.026 Uiso calc R 1 1
C C17 0.8329(5) 0.1764(4) 0.9402(2) 0.0229(8) Uani d . 1 1
H H17A 0.8982 0.1112 0.9113 0.028 Uiso calc R 1 1
C C18 0.7047(5) 0.1277(5) 0.9884(2) 0.0276(9) Uani d . 1 1
H H18A 0.6682 0.0248 0.9975 0.033 Uiso calc R 1 1
C C19 0.6403(5) 0.2606(5) 1.02068(19) 0.0281(9) Uani d . 1 1
H H19A 0.5537 0.2621 1.0558 0.034 Uiso calc R 1 1
C C20 0.7267(5) 0.3910(5) 0.99186(19) 0.0261(9) Uani d . 1 1
H H20A 0.7074 0.4945 1.0036 0.031 Uiso calc R 1 1
C C21 0.8313(5) 0.6534(4) 0.7642(2) 0.0249(8) Uani d . 1 1
C C22 0.7981(7) 0.8057(5) 0.8062(3) 0.0450(12) Uani d . 1 1
H H22A 0.8204 0.8035 0.8613 0.067 Uiso calc R 1 1
H H22B 0.6674 0.8195 0.7901 0.067 Uiso calc R 1 1
H H22C 0.8853 0.8916 0.7940 0.067 Uiso calc R 1 1
C C23 1.0353(5) 0.6335(5) 0.7899(2) 0.0338(10) Uani d . 1 1
H H23A 1.0590 0.6379 0.8455 0.051 Uiso calc R 1 1
H H23B 1.1219 0.7165 0.7751 0.051 Uiso calc R 1 1
H H23C 1.0558 0.5334 0.7656 0.051 Uiso calc R 1 1
C C24 0.7984(6) 0.6585(5) 0.6783(2) 0.0353(10) Uani d . 1 1
H H24A 0.6703 0.6785 0.6625 0.053 Uiso calc R 1 1
H H24B 0.8129 0.5592 0.6510 0.053 Uiso calc R 1 1
H H24C 0.8909 0.7411 0.6665 0.053 Uiso calc R 1 1
B B1 0.6088(5) 0.3763(5) 0.7437(2) 0.0172(8) Uani d . 1 1

loop_
_atom_site_aniso_label
_atom_site_aniso_U_11
_atom_site_aniso_U_22
_atom_site_aniso_U_33
_atom_site_aniso_U_12
_atom_site_aniso_U_13
_atom_site_aniso_U_23
Br1 0.0372(3) 0.0337(3) 0.0238(2) 0.01585(19) 0.00745(17) 0.00294(17)
Fe1 0.0152(3) 0.0219(3) 0.0137(3) 0.0022(2) 0.0017(2) 0.0024(2)
N1 0.0178(15) 0.0169(16) 0.0143(14) 0.0065(12) 0.0038(11) 0.0019(12)
N2 0.0201(16) 0.0203(17) 0.0146(14) 0.0077(13) 0.0040(12) 0.0035(12)
N3 0.0243(17) 0.0219(17) 0.0133(14) 0.0059(13) 0.0032(13) 0.0031(13)
C1 0.0196(19) 0.023(2) 0.0184(18) 0.0075(15) 0.0027(14) 0.0061(15)
C2 0.0204(19) 0.024(2) 0.025(2) 0.0081(16) 0.0049(15) 0.0076(16)
C3 0.029(2) 0.023(2) 0.025(2) 0.0097(17) 0.0071(16) 0.0027(16)
C4 0.028(2) 0.026(2) 0.0161(17) 0.0096(17) 0.0063(15) -0.0002(15)
C5 0.0206(19) 0.0186(19) 0.0166(17) 0.0032(15) 0.0024(14) 0.0043(14)
C6 0.0214(19) 0.024(2) 0.0167(17) 0.0073(15) 0.0056(14) 0.0058(15)
C7 0.031(2) 0.032(2) 0.0153(18) 0.0136(17) 0.0024(16) 0.0029(16)
C8 0.029(2) 0.038(2) 0.0189(19) 0.0117(18) -0.0039(16) 0.0073(17)
C9 0.028(2) 0.035(2) 0.026(2) 0.0170(18) 0.0041(17) 0.0100(18)
C10 0.025(2) 0.026(2) 0.0236(19) 0.0105(17) 0.0105(16) 0.0057(16)
C11 0.0167(18) 0.0194(19) 0.0119(16) 0.0056(14) -0.0018(13) -0.0011(14)
C12 0.0197(19) 0.022(2) 0.0130(17) 0.0017(15) -0.0029(14) -0.0045(15)
C13 0.0188(19) 0.027(2) 0.0191(18) -0.0054(16) -0.0049(15) 0.0060(16)
C14 0.0146(18) 0.036(2) 0.0192(18) 0.0051(16) 0.0049(14) 0.0058(16)
C15 0.0186(18) 0.025(2) 0.0182(18) 0.0060(16) 0.0017(15) 0.0012(15)
C16 0.0172(19) 0.028(2) 0.0175(18) -0.0008(15) 0.0009(14) 0.0005(15)
C17 0.0177(19) 0.028(2) 0.0237(19) 0.0068(16) 0.0002(15) 0.0050(16)
C18 0.025(2) 0.034(2) 0.0215(19) -0.0022(17) -0.0060(16) 0.0141(17)
C19 0.019(2) 0.051(3) 0.0119(17) 0.0017(18) 0.0001(15) 0.0039(17)
C20 0.027(2) 0.028(2) 0.0180(18) 0.0002(17) -0.0026(15) -0.0048(16)
C21 0.030(2) 0.021(2) 0.0245(19) 0.0042(16) 0.0073(16) 0.0054(16)
C22 0.063(3) 0.018(2) 0.058(3) 0.003(2) 0.030(2) 0.002(2)
C23 0.026(2) 0.032(2) 0.042(2) -0.0004(18) 0.0050(18) 0.0112(19)
C24 0.039(2) 0.036(3) 0.029(2) -0.005(2) 0.0060(19) 0.0120(19)
B1 0.019(2) 0.018(2) 0.0157(19) 0.0112(17) 0.0032(16) 0.0001(16)

loop_
_atom_type_symbol
_atom_type_description
_atom_type_scat_dispersion_real
_atom_type_scat_dispersion_imag
_atom_type_scat_source
C C 0.0033 0.0016 'International Tables Vol C Tables 4.2.6.8 and 6.1.1.4'
H H 0.0000 0.0000 'International Tables Vol C Tables 4.2.6.8 and 6.1.1.4'
B B 0.0013 0.0007 'International Tables Vol C Tables 4.2.6.8 and 6.1.1.4'
N N 0.0061 0.0033 'International Tables Vol C Tables 4.2.6.8 and 6.1.1.4'
Fe Fe 0.3463 0.8444 'International Tables Vol C Tables 4.2.6.8 and 6.1.1.4'
Br Br -0.2901 2.4595 'International Tables Vol C Tables 4.2.6.8 and 6.1.1.4'

loop_
_geom_angle_atom_site_label_1
_geom_angle_atom_site_label_2
_geom_angle_atom_site_label_3
_geom_angle
C14 Fe1 C20 120.44(15)
C14 Fe1 C13 40.80(15)
C20 Fe1 C13 155.66(15)
C14 Fe1 C17 159.38(15)
C20 Fe1 C17 68.38(15)
C13 Fe1 C17 123.91(15)
C14 Fe1 C15 40.83(13)
C20 Fe1 C15 107.71(15)
C13 Fe1 C15 68.39(15)
C17 Fe1 C15 158.93(14)
C14 Fe1 C19 105.82(15)
C20 Fe1 C19 40.59(15)
C13 Fe1 C19 120.09(15)
C17 Fe1 C19 67.83(15)
C15 Fe1 C19 123.57(15)
C14 Fe1 C16 157.42(15)
C20 Fe1 C16 40.89(14)
C13 Fe1 C16 161.23(15)
C17 Fe1 C16 40.45(14)
C15 Fe1 C16 123.07(15)
C19 Fe1 C16 68.15(14)
C14 Fe1 C18 122.18(15)
C20 Fe1 C18 68.57(16)
C13 Fe1 C18 106.19(15)
C17 Fe1 C18 40.36(14)
C15 Fe1 C18 159.40(15)
C19 Fe1 C18 40.54(16)
C16 Fe1 C18 68.26(15)
C14 Fe1 C12 68.31(14)
C20 Fe1 C12 162.01(15)
C13 Fe1 C12 40.72(13)
C17 Fe1 C12 109.26(14)
C15 Fe1 C12 67.69(14)
C19 Fe1 C12 156.59(15)
C16 Fe1 C12 125.77(14)
C18 Fe1 C12 122.00(16)
C14 Fe1 C11 69.19(13)
C20 Fe1 C11 124.78(15)
C13 Fe1 C11 68.98(13)
C17 Fe1 C11 123.16(14)
C15 Fe1 C11 40.84(12)
C19 Fe1 C11 160.83(16)
C16 Fe1 C11 108.96(14)
C18 Fe1 C11 157.75(15)
C12 Fe1 C11 40.40(13)
C1 N1 C5 119.8(3)
C1 N1 B1 126.2(3)
C5 N1 B1 114.0(3)
C10 N2 C6 120.2(3)
C10 N2 B1 125.6(3)
C6 N2 B1 114.2(3)
B1 N3 C21 133.2(3)
B1 N3 H3B 115(3)
C21 N3 H3B 107(3)
N1 C1 C2 120.8(3)
N1 C1 H1A 119.6
C2 C1 H1A 119.6
C3 C2 C1 119.4(3)
C3 C2 H2A 120.3
C1 C2 H2A 120.3
C2 C3 C4 119.7(3)
C2 C3 H3A 120.1
C4 C3 H3A 120.1
C5 C4 C3 118.1(3)
C5 C4 H4A 120.9
C3 C4 H4A 120.9
N1 C5 C4 122.1(3)
N1 C5 C6 109.6(3)
C4 C5 C6 128.2(3)
N2 C6 C7 121.7(3)
N2 C6 C5 109.2(3)
C7 C6 C5 129.1(3)
C6 C7 C8 117.9(3)
C6 C7 H7A 121.1
C8 C7 H7A 121.1
C9 C8 C7 120.2(3)
C9 C8 H8A 119.9
C7 C8 H8A 119.9
C8 C9 C10 119.3(3)
C8 C9 H9A 120.4
C10 C9 H9A 120.4
N2 C10 C9 120.7(3)
N2 C10 H10A 119.6
C9 C10 H10A 119.6
C12 C11 C15 105.7(3)
C12 C11 B1 128.8(3)
C15 C11 B1 125.4(3)
C12 C11 Fe1 69.12(18)
C15 C11 Fe1 68.36(18)
B1 C11 Fe1 128.6(2)
C13 C12 C11 109.6(3)
C13 C12 Fe1 69.04(19)
C11 C12 Fe1 70.48(18)
C13 C12 H12A 125.2
C11 C12 H12A 125.2
Fe1 C12 H12A 126.9
C14 C13 C12 107.4(3)
C14 C13 Fe1 69.0(2)
C12 C13 Fe1 70.24(19)
C14 C13 H13A 126.3
C12 C13 H13A 126.3
Fe1 C13 H13A 126.0
C13 C14 C15 108.0(3)
C13 C14 Fe1 70.2(2)
C15 C14 Fe1 70.2(2)
C13 C14 H14A 126.0
C15 C14 H14A 126.0
Fe1 C14 H14A 125.2
C14 C15 C11 109.2(3)
C14 C15 Fe1 68.9(2)
C11 C15 Fe1 70.80(19)
C14 C15 H15A 125.4
C11 C15 H15A 125.4
Fe1 C15 H15A 126.5
C17 C16 C20 107.7(3)
C17 C16 Fe1 69.6(2)
C20 C16 Fe1 69.4(2)
C17 C16 H16A 126.1
C20 C16 H16A 126.1
Fe1 C16 H16A 126.4
C18 C17 C16 108.8(3)
C18 C17 Fe1 70.0(2)
C16 C17 Fe1 69.9(2)
C18 C17 H17A 125.6
C16 C17 H17A 125.6
Fe1 C17 H17A 126.1
C17 C18 C19 107.4(3)
C17 C18 Fe1 69.62(19)
C19 C18 Fe1 69.6(2)
C17 C18 H18A 126.3
C19 C18 H18A 126.3
Fe1 C18 H18A 126.1
C20 C19 C18 108.7(3)
C20 C19 Fe1 69.57(19)
C18 C19 Fe1 69.8(2)
C20 C19 H19A 125.7
C18 C19 H19A 125.7
Fe1 C19 H19A 126.5
C19 C20 C16 107.3(3)
C19 C20 Fe1 69.8(2)
C16 C20 Fe1 69.7(2)
C19 C20 H20A 126.3
C16 C20 H20A 126.3
Fe1 C20 H20A 125.7
N3 C21 C23 111.1(3)
N3 C21 C24 110.6(3)
C23 C21 C24 109.5(3)
N3 C21 C22 107.6(3)
C23 C21 C22 108.9(3)
C24 C21 C22 109.1(3)
C21 C22 H22A 109.5
C21 C22 H22B 109.5
H22A C22 H22B 109.5
C21 C22 H22C 109.5
H22A C22 H22C 109.5
H22B C22 H22C 109.5
C21 C23 H23A 109.5
C21 C23 H23B 109.5
H23A C23 H23B 109.5
C21 C23 H23C 109.5
H23A C23 H23C 109.5
H23B C23 H23C 109.5
C21 C24 H24A 109.5
C21 C24 H24B 109.5
H24A C24 H24B 109.5
C21 C24 H24C 109.5
H24A C24 H24C 109.5
H24B C24 H24C 109.5
N3 B1 C11 113.0(3)
N3 B1 N2 113.6(3)
C11 B1 N2 108.3(3)
N3 B1 N1 118.4(3)
C11 B1 N1 109.1(3)
N2 B1 N1 92.6(2)

loop_
_geom_bond_atom_site_label_1
_geom_bond_atom_site_label_2
_geom_bond_distance
Fe1 C14 2.027(3)
Fe1 C20 2.042(4)
Fe1 C13 2.043(4)
Fe1 C17 2.043(3)
Fe1 C15 2.044(3)
Fe1 C19 2.045(3)
Fe1 C16 2.046(3)
Fe1 C18 2.048(3)
Fe1 C12 2.059(3)
Fe1 C11 2.077(3)
N1 C1 1.338(4)
N1 C5 1.352(4)
N1 B1 1.638(5)
N2 C10 1.336(4)
N2 C6 1.353(4)
N2 B1 1.637(5)
N3 B1 1.451(5)
N3 C21 1.468(5)
N3 H3B 0.81(4)
C1 C2 1.390(5)
C1 H1A 0.9500
C2 C3 1.381(5)
C2 H2A 0.9500
C3 C4 1.387(5)
C3 H3A 0.9500
C4 C5 1.380(5)
C4 H4A 0.9500
C5 C6 1.467(5)
C6 C7 1.376(5)
C7 C8 1.384(5)
C7 H7A 0.9500
C8 C9 1.377(5)
C8 H8A 0.9500
C9 C10 1.379(5)
C9 H9A 0.9500
C10 H10A 0.9500
C11 C12 1.428(5)
C11 C15 1.438(4)
C11 B1 1.592(5)
C12 C13 1.427(5)
C12 H12A 0.9500
C13 C14 1.419(5)
C13 H13A 0.9500
C14 C15 1.420(5)
C14 H14A 0.9500
C15 H15A 0.9500
C16 C17 1.414(5)
C16 C20 1.428(5)
C16 H16A 0.9500
C17 C18 1.411(5)
C17 H17A 0.9500
C18 C19 1.418(6)
C18 H18A 0.9500
C19 C20 1.418(5)
C19 H19A 0.9500
C20 H20A 0.9500
C21 C23 1.526(5)
C21 C24 1.529(5)
C21 C22 1.530(5)
C22 H22A 0.9800
C22 H22B 0.9800
C22 H22C 0.9800
C23 H23A 0.9800
C23 H23B 0.9800
C23 H23C 0.9800
C24 H24A 0.9800
C24 H24B 0.9800
C24 H24C 0.9800

loop_
_geom_hbond_atom_site_label_D
_geom_hbond_atom_site_label_H
_geom_hbond_atom_site_label_A
_geom_hbond_site_symmetry_A
_geom_hbond_distance_DH
_geom_hbond_distance_HA
_geom_hbond_distance_DA
_geom_hbond_angle_DHA
C2 H2A C12 1_655 0.95 2.79 3.695(5) 159
C2 H2A C13 1_655 0.95 2.77 3.628(5) 150
C3 H3A Br1 2_756 0.95 2.90 3.647(4) 136
C4 H4A Br1 . 0.95 2.73 3.599(3) 152
C7 H7A Br1 . 0.95 3.00 3.844(4) 148
C12 H12A Br1 2_656 0.95 3.03 3.605(3) 121

loop_
_geom_torsion_atom_site_label_1
_geom_torsion_atom_site_label_2
_geom_torsion_atom_site_label_3
_geom_torsion_atom_site_label_4
_geom_torsion
C5 N1 C1 C2 0.8(5)
B1 N1 C1 C2 177.9(3)
N1 C1 C2 C3 0.3(5)
C1 C2 C3 C4 -0.5(5)
C2 C3 C4 C5 -0.3(5)
C1 N1 C5 C4 -1.6(5)
B1 N1 C5 C4 -179.1(3)
C1 N1 C5 C6 -179.5(3)
B1 N1 C5 C6 3.0(4)
C3 C4 C5 N1 1.3(5)
C3 C4 C5 C6 178.8(3)
C10 N2 C6 C7 -1.8(5)
B1 N2 C6 C7 175.2(3)
C10 N2 C6 C5 176.9(3)
B1 N2 C6 C5 -6.1(4)
N1 C5 C6 N2 1.9(4)
C4 C5 C6 N2 -175.9(3)
N1 C5 C6 C7 -179.5(4)
C4 C5 C6 C7 2.7(6)
N2 C6 C7 C8 -1.4(6)
C5 C6 C7 C8 -179.8(4)
C6 C7 C8 C9 3.3(6)
C7 C8 C9 C10 -2.3(6)
C6 N2 C10 C9 2.9(5)
B1 N2 C10 C9 -173.7(3)
C8 C9 C10 N2 -0.9(6)
C14 Fe1 C11 C12 -80.6(2)
C20 Fe1 C11 C12 166.1(2)
C13 Fe1 C11 C12 -36.8(2)
C17 Fe1 C11 C12 80.8(2)
C15 Fe1 C11 C12 -117.6(3)
C19 Fe1 C11 C12 -158.8(4)
C16 Fe1 C11 C12 123.4(2)
C18 Fe1 C11 C12 44.6(5)
C14 Fe1 C11 C15 37.0(2)
C20 Fe1 C11 C15 -76.3(2)
C13 Fe1 C11 C15 80.9(2)
C17 Fe1 C11 C15 -161.6(2)
C19 Fe1 C11 C15 -41.1(5)
C16 Fe1 C11 C15 -119.0(2)
C18 Fe1 C11 C15 162.2(3)
C12 Fe1 C11 C15 117.6(3)
C14 Fe1 C11 B1 155.8(3)
C20 Fe1 C11 B1 42.5(4)
C13 Fe1 C11 B1 -160.3(3)
C17 Fe1 C11 B1 -42.8(3)
C15 Fe1 C11 B1 118.8(4)
C19 Fe1 C11 B1 77.7(5)
C16 Fe1 C11 B1 -0.2(3)
C18 Fe1 C11 B1 -79.0(5)
C12 Fe1 C11 B1 -123.6(4)
C15 C11 C12 C13 -0.8(4)
B1 C11 C12 C13 -178.6(3)
Fe1 C11 C12 C13 58.1(2)
C15 C11 C12 Fe1 -58.8(2)
B1 C11 C12 Fe1 123.4(3)
C14 Fe1 C12 C13 -38.1(2)
C20 Fe1 C12 C13 -160.8(4)
C17 Fe1 C12 C13 120.0(2)
C15 Fe1 C12 C13 -82.3(2)
C19 Fe1 C12 C13 41.5(5)
C16 Fe1 C12 C13 162.1(2)
C18 Fe1 C12 C13 77.2(3)
C11 Fe1 C12 C13 -121.1(3)
C14 Fe1 C12 C11 83.0(2)
C20 Fe1 C12 C11 -39.8(6)
C13 Fe1 C12 C11 121.1(3)
C17 Fe1 C12 C11 -118.9(2)
C15 Fe1 C12 C11 38.77(19)
C19 Fe1 C12 C11 162.6(3)
C16 Fe1 C12 C11 -76.8(2)
C18 Fe1 C12 C11 -161.7(2)
C11 C12 C13 C14 0.3(4)
Fe1 C12 C13 C14 59.2(2)
C11 C12 C13 Fe1 -58.9(2)
C20 Fe1 C13 C14 47.2(4)
C17 Fe1 C13 C14 161.3(2)
C15 Fe1 C13 C14 -38.1(2)
C19 Fe1 C13 C14 79.1(3)
C16 Fe1 C13 C14 -169.3(4)
C18 Fe1 C13 C14 120.8(2)
C12 Fe1 C13 C14 -118.6(3)
C11 Fe1 C13 C14 -82.1(2)
C14 Fe1 C13 C12 118.6(3)
C20 Fe1 C13 C12 165.8(3)
C17 Fe1 C13 C12 -80.1(2)
C15 Fe1 C13 C12 80.5(2)
C19 Fe1 C13 C12 -162.3(2)
C16 Fe1 C13 C12 -50.7(5)
C18 Fe1 C13 C12 -120.6(2)
C11 Fe1 C13 C12 36.5(2)
C12 C13 C14 C15 0.3(4)
Fe1 C13 C14 C15 60.3(2)
C12 C13 C14 Fe1 -60.0(2)
C20 Fe1 C14 C13 -159.5(2)
C17 Fe1 C14 C13 -49.1(5)
C15 Fe1 C14 C13 118.6(3)
C19 Fe1 C14 C13 -118.0(2)
C16 Fe1 C14 C13 171.1(3)
C18 Fe1 C14 C13 -77.0(2)
C12 Fe1 C14 C13 38.1(2)
C11 Fe1 C14 C13 81.5(2)
C20 Fe1 C14 C15 81.9(2)
C13 Fe1 C14 C15 -118.6(3)
C17 Fe1 C14 C15 -167.7(4)
C19 Fe1 C14 C15 123.4(2)
C16 Fe1 C14 C15 52.5(4)
C18 Fe1 C14 C15 164.4(2)
C12 Fe1 C14 C15 -80.5(2)
C11 Fe1 C14 C15 -37.0(2)
C13 C14 C15 C11 -0.8(4)
Fe1 C14 C15 C11 59.5(2)
C13 C14 C15 Fe1 -60.3(2)
C12 C11 C15 C14 1.0(4)
B1 C11 C15 C14 178.8(3)
Fe1 C11 C15 C14 -58.4(2)
C12 C11 C15 Fe1 59.3(2)
B1 C11 C15 Fe1 -122.8(3)
C20 Fe1 C15 C14 -116.4(2)
C13 Fe1 C15 C14 38.1(2)
C17 Fe1 C15 C14 168.0(4)
C19 Fe1 C15 C14 -74.5(3)
C16 Fe1 C15 C14 -158.7(2)
C18 Fe1 C15 C14 -40.3(5)
C12 Fe1 C15 C14 82.2(2)
C11 Fe1 C15 C14 120.5(3)
C14 Fe1 C15 C11 -120.5(3)
C20 Fe1 C15 C11 123.1(2)
C13 Fe1 C15 C11 -82.4(2)
C17 Fe1 C15 C11 47.4(5)
C19 Fe1 C15 C11 165.0(2)
C16 Fe1 C15 C11 80.8(2)
C18 Fe1 C15 C11 -160.8(4)
C12 Fe1 C15 C11 -38.4(2)
C14 Fe1 C16 C17 159.5(3)
C20 Fe1 C16 C17 119.1(3)
C13 Fe1 C16 C17 -38.9(5)
C15 Fe1 C16 C17 -162.3(2)
C19 Fe1 C16 C17 81.0(2)
C18 Fe1 C16 C17 37.2(2)
C12 Fe1 C16 C17 -77.4(2)
C11 Fe1 C16 C17 -119.2(2)
C14 Fe1 C16 C20 40.4(4)
C13 Fe1 C16 C20 -158.0(4)
C17 Fe1 C16 C20 -119.1(3)
C15 Fe1 C16 C20 78.6(2)
C19 Fe1 C16 C20 -38.1(2)
C18 Fe1 C16 C20 -81.9(2)
C12 Fe1 C16 C20 163.5(2)
C11 Fe1 C16 C20 121.6(2)
C20 C16 C17 C18 -0.3(4)
Fe1 C16 C17 C18 -59.4(2)
C20 C16 C17 Fe1 59.1(2)
C14 Fe1 C17 C18 -37.7(5)
C20 Fe1 C17 C18 81.9(2)
C13 Fe1 C17 C18 -74.2(3)
C15 Fe1 C17 C18 165.1(4)
C19 Fe1 C17 C18 38.0(2)
C16 Fe1 C17 C18 119.9(3)
C12 Fe1 C17 C18 -117.1(2)
C11 Fe1 C17 C18 -159.8(2)
C14 Fe1 C17 C16 -157.6(4)
C20 Fe1 C17 C16 -38.0(2)
C13 Fe1 C17 C16 165.91(19)
C15 Fe1 C17 C16 45.2(5)
C19 Fe1 C17 C16 -81.9(2)
C18 Fe1 C17 C16 -119.9(3)
C12 Fe1 C17 C16 123.0(2)
C11 Fe1 C17 C16 80.3(2)
C16 C17 C18 C19 -0.2(4)
Fe1 C17 C18 C19 -59.6(2)
C16 C17 C18 Fe1 59.3(2)
C14 Fe1 C18 C17 165.3(2)
C20 Fe1 C18 C17 -81.4(2)
C13 Fe1 C18 C17 123.7(2)
C15 Fe1 C18 C17 -164.8(4)
C19 Fe1 C18 C17 -118.6(3)
C16 Fe1 C18 C17 -37.3(2)
C12 Fe1 C18 C17 82.3(3)
C11 Fe1 C18 C17 49.8(5)
C14 Fe1 C18 C19 -76.1(3)
C20 Fe1 C18 C19 37.2(2)
C13 Fe1 C18 C19 -117.6(2)
C17 Fe1 C18 C19 118.6(3)
C15 Fe1 C18 C19 -46.1(5)
C16 Fe1 C18 C19 81.4(2)
C12 Fe1 C18 C19 -159.1(2)
C11 Fe1 C18 C19 168.4(3)
C17 C18 C19 C20 0.7(4)
Fe1 C18 C19 C20 -58.9(2)
C17 C18 C19 Fe1 59.6(2)
C14 Fe1 C19 C20 -118.6(2)
C13 Fe1 C19 C20 -160.4(2)
C17 Fe1 C19 C20 82.2(2)
C15 Fe1 C19 C20 -77.7(3)
C16 Fe1 C19 C20 38.4(2)
C18 Fe1 C19 C20 120.0(3)
C12 Fe1 C19 C20 169.6(3)
C11 Fe1 C19 C20 -46.6(5)
C14 Fe1 C19 C18 121.4(2)
C20 Fe1 C19 C18 -120.0(3)
C13 Fe1 C19 C18 79.5(3)
C17 Fe1 C19 C18 -37.9(2)
C15 Fe1 C19 C18 162.3(2)
C16 Fe1 C19 C18 -81.7(2)
C12 Fe1 C19 C18 49.6(4)
C11 Fe1 C19 C18 -166.6(4)
C18 C19 C20 C16 -0.9(4)
Fe1 C19 C20 C16 -59.9(2)
C18 C19 C20 Fe1 59.1(2)
C17 C16 C20 C19 0.7(4)
Fe1 C16 C20 C19 60.0(2)
C17 C16 C20 Fe1 -59.3(2)
C14 Fe1 C20 C19 78.5(3)
C13 Fe1 C20 C19 44.7(5)
C17 Fe1 C20 C19 -80.7(2)
C15 Fe1 C20 C19 121.3(2)
C16 Fe1 C20 C19 -118.3(3)
C18 Fe1 C20 C19 -37.2(2)
C12 Fe1 C20 C19 -166.6(4)
C11 Fe1 C20 C19 163.1(2)
C14 Fe1 C20 C16 -163.2(2)
C13 Fe1 C20 C16 163.0(3)
C17 Fe1 C20 C16 37.6(2)
C15 Fe1 C20 C16 -120.4(2)
C19 Fe1 C20 C16 118.3(3)
C18 Fe1 C20 C16 81.1(2)
C12 Fe1 C20 C16 -48.3(6)
C11 Fe1 C20 C16 -78.6(2)
B1 N3 C21 C23 -88.3(5)
B1 N3 C21 C24 33.5(5)
B1 N3 C21 C22 152.6(4)
C21 N3 B1 C11 173.2(3)
C21 N3 B1 N2 -63.0(5)
C21 N3 B1 N1 43.9(5)
C12 C11 B1 N3 -144.1(3)
C15 C11 B1 N3 38.5(5)
Fe1 C11 B1 N3 -50.9(4)
C12 C11 B1 N2 89.2(4)
C15 C11 B1 N2 -88.2(4)
Fe1 C11 B1 N2 -177.5(2)
C12 C11 B1 N1 -10.2(5)
C15 C11 B1 N1 172.4(3)
Fe1 C11 B1 N1 83.0(3)
C10 N2 B1 N3 -53.7(5)
C6 N2 B1 N3 129.4(3)
C10 N2 B1 C11 72.6(4)
C6 N2 B1 C11 -104.2(3)
C10 N2 B1 N1 -176.3(3)
C6 N2 B1 N1 6.8(3)
C1 N1 B1 N3 58.4(5)
C5 N1 B1 N3 -124.2(3)
C1 N1 B1 C11 -72.6(4)
C5 N1 B1 C11 104.7(3)
C1 N1 B1 N2 177.1(3)
C5 N1 B1 N2 -5.6(3)
